data_7020759
loop_
_publ_author_name
'Fanjul, Tamara'
'Eastham, Graham'
'Floure, Joelle'
'Forrest, Sebastian J. K.'
'Haddow, Mairi F.'
'Hamilton, Alex'
'Pringle, Paul G.'
'Orpen, A. Guy'
'Waugh, Mark'

_publ_section_title
;
 Interplay of bite angle and cone angle effects. A comparison between
 o-C6H4(CH2PR2)(PR'2) and o-C6H4(CH2PR2)(CH2PR'2) as ligands for
 Pd-catalysed ethene hydromethoxycarbonylation.
;
_journal_issue 1
_journal_name_full 'Dalton transactions (Cambridge, England : 2003)'
_journal_page_first 100
_journal_page_last 115
_journal_paper_doi 10.1039/c2dt31913f
_journal_volume 42
_journal_year 2013
_chemical_formula_moiety 'C25 H40 Cl2 O3 P2 Pd'
_chemical_formula_sum 'C25 H40 Cl2 O3 P2 Pd'
_chemical_formula_weight 627.81
_chemical_name_systematic
;
?
;
_space_group_IT_number 14
_symmetry_cell_setting monoclinic
_symmetry_space_group_name_Hall '-P 2ybc'
_symmetry_space_group_name_H-M 'P 1 21/c 1'
_atom_sites_solution_hydrogens geom
_atom_sites_solution_primary direct
_atom_sites_solution_secondary difmap
_audit_creation_method SHELXL-97
_cell_angle_alpha 90.00
_cell_angle_beta 103.716(2)
_cell_angle_gamma 90.00
_cell_formula_units_Z 4
_cell_length_a 11.7707(11)
_cell_length_b 15.2847(14)
_cell_length_c 15.9116(15)
_cell_measurement_reflns_used 920
_cell_measurement_temperature 173(2)
_cell_measurement_theta_max 27.4
_cell_measurement_theta_min 3.1
_cell_volume 2781.0(4)
_computing_cell_refinement 'Bruker SMART'
_computing_data_collection 'Bruker SMART'
_computing_data_reduction 'Bruker SHELXTL'
_computing_molecular_graphics 'Bruker SHELXTL'
_computing_publication_material 'Bruker SHELXTL'
_computing_structure_refinement 'SHELXL-97 (Sheldrick, 1997)'
_computing_structure_solution 'SHELXS-97 (Sheldrick, 1990)'
_diffrn_ambient_temperature 173(2)
_diffrn_measured_fraction_theta_full 0.996
_diffrn_measured_fraction_theta_max 0.996
_diffrn_measurement_device_type 'CCD area detector'
_diffrn_measurement_method '\w scans'
_diffrn_radiation_monochromator graphite
_diffrn_radiation_source 'fine-focus sealed tube'
_diffrn_radiation_type MoK\a
_diffrn_radiation_wavelength 0.71073
_diffrn_reflns_av_R_equivalents 0.0398
_diffrn_reflns_av_sigmaI/netI 0.0556
_diffrn_reflns_limit_h_max 15
_diffrn_reflns_limit_h_min -15
_diffrn_reflns_limit_k_max 18
_diffrn_reflns_limit_k_min -19
_diffrn_reflns_limit_l_max 19
_diffrn_reflns_limit_l_min -20
_diffrn_reflns_number 18043
_diffrn_reflns_theta_full 27.48
_diffrn_reflns_theta_max 27.48
_diffrn_reflns_theta_min 2.22
_exptl_absorpt_coefficient_mu 0.999
_exptl_absorpt_correction_T_max 0.950
_exptl_absorpt_correction_T_min 0.804
_exptl_absorpt_correction_type multi-scan
_exptl_absorpt_process_details 'SADABS (Sheldrick, 1998)'
_exptl_crystal_colour yellow
_exptl_crystal_density_diffrn 1.499
_exptl_crystal_density_method 'not measured'
_exptl_crystal_description block
_exptl_crystal_F_000 1296
_exptl_crystal_size_max 0.20
_exptl_crystal_size_mid 0.20
_exptl_crystal_size_min 0.05
_refine_diff_density_max 0.494
_refine_diff_density_min -0.461
_refine_diff_density_rms 0.077
_refine_ls_extinction_method none
_refine_ls_goodness_of_fit_ref 0.829
_refine_ls_hydrogen_treatment constr
_refine_ls_matrix_type full
_refine_ls_number_parameters 308
_refine_ls_number_reflns 6349
_refine_ls_number_restraints 0
_refine_ls_restrained_S_all 0.829
_refine_ls_R_factor_all 0.0495
_refine_ls_R_factor_gt 0.0297
_refine_ls_shift/su_max 0.002
_refine_ls_shift/su_mean 0.000
_refine_ls_structure_factor_coef Fsqd
_refine_ls_weighting_details 'calc w=1/[\s^2^(Fo^2^)+(0.0383P)^2^+0.0000P] where P=(Fo^2^+2Fc^2^)/3'
_refine_ls_weighting_scheme calc
_refine_ls_wR_factor_gt 0.0627
_refine_ls_wR_factor_ref 0.0679
_reflns_number_gt 4719
_reflns_number_total 6349
_reflns_threshold_expression >2sigma(I)
_cod_data_source_file c2dt31913f.txt
_cod_data_source_block 2b_Pd
_cod_original_sg_symbol_H-M P21/c
_cod_database_code 7020759

loop_
_symmetry_equiv_pos_as_xyz
'x, y, z'
'-x, y+1/2, -z+1/2'
'-x, -y, -z'
'x, -y-1/2, z-1/2'

loop_
_atom_site_label
_atom_site_type_symbol
_atom_site_fract_x
_atom_site_fract_y
_atom_site_fract_z
_atom_site_U_iso_or_equiv
_atom_site_adp_type
_atom_site_occupancy
_atom_site_symmetry_multiplicity
_atom_site_calc_flag
_atom_site_refinement_flags
Pd1 Pd 0.133988(16) 0.912907(11) 0.246245(13) 0.01841(6) Uani 1 1 d .
P1 P -0.03026(6) 0.83733(4) 0.18163(4) 0.01914(14) Uani 1 1 d .
P2 P 0.25478(6) 0.79304(4) 0.25705(4) 0.01937(14) Uani 1 1 d .
Cl1 Cl 0.25512(6) 1.00333(4) 0.35304(5) 0.03473(17) Uani 1 1 d .
Cl2 Cl 0.03765(6) 1.04166(4) 0.19301(5) 0.03510(17) Uani 1 1 d .
O1 O 0.37646(16) 0.78918(11) 0.42380(12) 0.0301(4) Uani 1 1 d .
O2 O 0.47606(15) 0.74372(11) 0.24783(13) 0.0282(4) Uani 1 1 d .
O3 O 0.55636(16) 0.74372(12) 0.39792(14) 0.0364(5) Uani 1 1 d .
C1 C -0.0034(2) 0.71976(15) 0.20045(17) 0.0202(5) Uani 1 1 d .
H1A H 0.0222 0.7098 0.2636 0.024 Uiso 1 1 calc R
H1B H -0.0782 0.6883 0.1794 0.024 Uiso 1 1 calc R
C2 C 0.0864(2) 0.68026(15) 0.15802(16) 0.0204(5) Uani 1 1 d .
C3 C 0.2027(2) 0.70950(15) 0.17359(16) 0.0202(5) Uani 1 1 d .
C4 C 0.2749(2) 0.67358(17) 0.12360(17) 0.0265(6) Uani 1 1 d .
H4 H 0.3534 0.6934 0.1323 0.032 Uiso 1 1 calc R
C5 C 0.2340(3) 0.60992(17) 0.06188(19) 0.0319(7) Uani 1 1 d .
H5 H 0.2832 0.5881 0.0272 0.038 Uiso 1 1 calc R
C6 C 0.1225(3) 0.57847(17) 0.05091(18) 0.0313(6) Uani 1 1 d .
H6 H 0.0955 0.5331 0.0103 0.038 Uiso 1 1 calc R
C7 C 0.0494(2) 0.61251(16) 0.09863(17) 0.0265(6) Uani 1 1 d .
H7 H -0.0274 0.5896 0.0911 0.032 Uiso 1 1 calc R
C8 C -0.0897(2) 0.84990(17) 0.06164(17) 0.0262(6) Uani 1 1 d .
C9 C 0.0166(3) 0.8522(2) 0.02235(19) 0.0415(8) Uani 1 1 d .
H9A H 0.0595 0.7969 0.0345 0.062 Uiso 1 1 calc R
H9B H 0.0678 0.9007 0.0476 0.062 Uiso 1 1 calc R
H9C H -0.0093 0.8604 -0.0404 0.062 Uiso 1 1 calc R
C10 C -0.1688(3) 0.77259(19) 0.0237(2) 0.0444(8) Uani 1 1 d .
H10A H -0.1952 0.7796 -0.0392 0.067 Uiso 1 1 calc R
H10B H -0.2367 0.7710 0.0493 0.067 Uiso 1 1 calc R
H10C H -0.1248 0.7178 0.0367 0.067 Uiso 1 1 calc R
C11 C -0.1611(3) 0.93383(18) 0.0349(2) 0.0403(8) Uani 1 1 d .
H11A H -0.1183 0.9840 0.0653 0.060 Uiso 1 1 calc R
H11B H -0.2368 0.9286 0.0501 0.060 Uiso 1 1 calc R
H11C H -0.1737 0.9424 -0.0276 0.060 Uiso 1 1 calc R
C12 C -0.1431(2) 0.85703(17) 0.2475(2) 0.0301(6) Uani 1 1 d .
C13 C -0.2355(3) 0.7868(2) 0.2322(3) 0.0917(19) Uani 1 1 d .
H13A H -0.2917 0.7989 0.2674 0.138 Uiso 1 1 calc R
H13B H -0.1986 0.7298 0.2485 0.138 Uiso 1 1 calc R
H13C H -0.2762 0.7861 0.1709 0.138 Uiso 1 1 calc R
C14 C -0.2032(3) 0.9457(2) 0.2326(2) 0.0489(9) Uani 1 1 d .
H14A H -0.2531 0.9480 0.1738 0.073 Uiso 1 1 calc R
H14B H -0.1440 0.9919 0.2398 0.073 Uiso 1 1 calc R
H14C H -0.2512 0.9542 0.2745 0.073 Uiso 1 1 calc R
C15 C -0.0753(3) 0.8555(3) 0.3426(2) 0.0731(14) Uani 1 1 d .
H15A H -0.1285 0.8693 0.3797 0.110 Uiso 1 1 calc R
H15B H -0.0124 0.8989 0.3517 0.110 Uiso 1 1 calc R
H15C H -0.0418 0.7972 0.3571 0.110 Uiso 1 1 calc R
C16 C 0.3088(2) 0.73018(16) 0.36148(17) 0.0234(6) Uani 1 1 d .
C17 C 0.3881(2) 0.65610(16) 0.34439(18) 0.0260(6) Uani 1 1 d .
H17A H 0.4079 0.6172 0.3955 0.031 Uiso 1 1 calc R
H17B H 0.3459 0.6210 0.2944 0.031 Uiso 1 1 calc R
C18 C 0.4999(2) 0.69234(17) 0.32575(19) 0.0296(6) Uani 1 1 d .
C19 C 0.4086(2) 0.82265(16) 0.2483(2) 0.0284(6) Uani 1 1 d .
C20 C 0.4683(2) 0.87452(17) 0.3289(2) 0.0342(7) Uani 1 1 d .
H20A H 0.5449 0.8963 0.3223 0.041 Uiso 1 1 calc R
H20B H 0.4195 0.9258 0.3352 0.041 Uiso 1 1 calc R
C21 C 0.4863(2) 0.81805(18) 0.4095(2) 0.0366(7) Uani 1 1 d .
C22 C 0.2120(2) 0.69789(18) 0.40029(17) 0.0286(6) Uani 1 1 d .
H22A H 0.2455 0.6716 0.4569 0.043 Uiso 1 1 calc R
H22B H 0.1658 0.6540 0.3620 0.043 Uiso 1 1 calc R
H22C H 0.1615 0.7470 0.4072 0.043 Uiso 1 1 calc R
C23 C 0.5835(2) 0.62154(18) 0.3134(2) 0.0394(8) Uani 1 1 d .
H23A H 0.6554 0.6482 0.3045 0.059 Uiso 1 1 calc R
H23B H 0.5472 0.5862 0.2628 0.059 Uiso 1 1 calc R
H23C H 0.6021 0.5842 0.3649 0.059 Uiso 1 1 calc R
C24 C 0.4069(3) 0.87169(19) 0.1656(2) 0.0394(8) Uani 1 1 d .
H24A H 0.4873 0.8850 0.1625 0.059 Uiso 1 1 calc R
H24B H 0.3630 0.9263 0.1647 0.059 Uiso 1 1 calc R
H24C H 0.3694 0.8355 0.1159 0.059 Uiso 1 1 calc R
C25 C 0.5484(3) 0.8639(2) 0.4903(2) 0.0524(10) Uani 1 1 d .
H25A H 0.5031 0.9152 0.4997 0.079 Uiso 1 1 calc R
H25B H 0.6260 0.8825 0.4847 0.079 Uiso 1 1 calc R
H25C H 0.5569 0.8239 0.5396 0.079 Uiso 1 1 calc R

loop_
_atom_site_aniso_label
_atom_site_aniso_U_11
_atom_site_aniso_U_22
_atom_site_aniso_U_33
_atom_site_aniso_U_23
_atom_site_aniso_U_13
_atom_site_aniso_U_12
Pd1 0.01880(10) 0.01450(9) 0.02039(11) -0.00123(8) 0.00157(7) -0.00024(8)
P1 0.0174(3) 0.0180(3) 0.0210(4) 0.0007(3) 0.0025(3) -0.0002(3)
P2 0.0163(3) 0.0162(3) 0.0243(4) -0.0011(3) 0.0024(3) -0.0014(2)
Cl1 0.0312(4) 0.0272(3) 0.0393(4) -0.0126(3) -0.0044(3) -0.0015(3)
Cl2 0.0416(4) 0.0191(3) 0.0381(4) -0.0001(3) -0.0034(3) 0.0078(3)
O1 0.0262(10) 0.0289(10) 0.0291(11) -0.0113(8) -0.0059(8) 0.0002(8)
O2 0.0190(10) 0.0218(9) 0.0442(13) 0.0008(9) 0.0084(9) 0.0033(7)
O3 0.0218(10) 0.0290(10) 0.0497(14) -0.0113(10) -0.0090(9) 0.0050(8)
C1 0.0170(13) 0.0187(12) 0.0233(14) 0.0007(10) 0.0018(10) -0.0022(10)
C2 0.0232(13) 0.0156(12) 0.0217(14) 0.0031(10) 0.0036(11) 0.0010(10)
C3 0.0210(13) 0.0187(12) 0.0202(14) 0.0007(10) 0.0034(11) -0.0004(10)
C4 0.0256(14) 0.0275(14) 0.0270(15) 0.0006(12) 0.0073(12) -0.0009(11)
C5 0.0391(17) 0.0309(15) 0.0286(16) -0.0042(12) 0.0138(14) 0.0036(13)
C6 0.0441(17) 0.0227(14) 0.0257(15) -0.0061(12) 0.0056(13) -0.0015(13)
C7 0.0288(15) 0.0199(13) 0.0285(16) -0.0023(11) 0.0020(12) -0.0055(11)
C8 0.0260(15) 0.0273(14) 0.0206(14) 0.0013(11) -0.0039(11) -0.0013(11)
C9 0.0441(19) 0.059(2) 0.0221(16) 0.0073(15) 0.0088(14) 0.0052(16)
C10 0.047(2) 0.0367(17) 0.0374(19) -0.0015(14) -0.0145(15) -0.0048(14)
C11 0.0484(19) 0.0351(17) 0.0292(17) 0.0032(13) -0.0075(14) 0.0078(14)
C12 0.0259(15) 0.0291(14) 0.0399(18) 0.0040(13) 0.0167(13) 0.0051(12)
C13 0.070(3) 0.059(3) 0.178(5) -0.044(3) 0.095(4) -0.029(2)
C14 0.050(2) 0.0450(19) 0.061(2) 0.0114(17) 0.0309(19) 0.0218(16)
C15 0.063(3) 0.126(4) 0.038(2) 0.020(2) 0.028(2) 0.048(3)
C16 0.0221(14) 0.0210(13) 0.0230(14) -0.0036(11) -0.0028(11) -0.0005(10)
C17 0.0254(14) 0.0194(13) 0.0290(16) -0.0018(11) -0.0017(12) 0.0011(11)
C18 0.0221(14) 0.0231(14) 0.0393(18) -0.0028(12) -0.0015(12) 0.0052(11)
C19 0.0185(13) 0.0191(13) 0.0476(19) 0.0007(12) 0.0075(12) 0.0003(11)
C20 0.0181(14) 0.0202(13) 0.062(2) -0.0070(14) 0.0049(14) -0.0040(11)
C21 0.0194(14) 0.0296(15) 0.054(2) -0.0136(14) -0.0037(14) 0.0018(12)
C22 0.0306(15) 0.0331(15) 0.0201(15) 0.0022(12) 0.0019(12) -0.0012(12)
C23 0.0288(16) 0.0260(14) 0.060(2) -0.0031(15) 0.0041(15) 0.0062(12)
C24 0.0332(17) 0.0279(15) 0.061(2) 0.0128(15) 0.0181(16) -0.0040(13)
C25 0.0307(18) 0.0417(19) 0.072(3) -0.0273(18) -0.0131(17) 0.0024(14)

loop_
_atom_type_symbol
_atom_type_description
_atom_type_scat_dispersion_real
_atom_type_scat_dispersion_imag
_atom_type_scat_source
C C 0.0033 0.0016 'International Tables Vol C Tables 4.2.6.8 and 6.1.1.4'
H H 0.0000 0.0000 'International Tables Vol C Tables 4.2.6.8 and 6.1.1.4'
O O 0.0106 0.0060 'International Tables Vol C Tables 4.2.6.8 and 6.1.1.4'
P P 0.1023 0.0942 'International Tables Vol C Tables 4.2.6.8 and 6.1.1.4'
Cl Cl 0.1484 0.1585 'International Tables Vol C Tables 4.2.6.8 and 6.1.1.4'
Pd Pd -0.9988 1.0072 'International Tables Vol C Tables 4.2.6.8 and 6.1.1.4'

loop_
_geom_angle_atom_site_label_1
_geom_angle_atom_site_label_2
_geom_angle_atom_site_label_3
_geom_angle
P1 Pd1 P2 94.20(2)
P1 Pd1 Cl2 88.65(3)
P2 Pd1 Cl2 159.96(3)
P1 Pd1 Cl1 156.38(3)
P2 Pd1 Cl1 98.85(2)
Cl2 Pd1 Cl1 85.80(3)
C1 P1 C8 105.88(12)
C1 P1 C12 100.42(11)
C8 P1 C12 113.77(13)
C1 P1 Pd1 109.13(8)
C8 P1 Pd1 118.56(8)
C12 P1 Pd1 107.47(10)
C3 P2 C16 105.44(11)
C3 P2 C19 105.80(12)
C16 P2 C19 93.31(12)
C3 P2 Pd1 113.87(8)
C16 P2 Pd1 122.85(8)
C19 P2 Pd1 112.77(8)
C16 O1 C21 117.2(2)
C18 O2 C19 116.5(2)
C18 O3 C21 111.6(2)
C2 C1 P1 115.49(17)
C2 C1 H1A 108.4
P1 C1 H1A 108.4
C2 C1 H1B 108.4
P1 C1 H1B 108.4
H1A C1 H1B 107.5
C7 C2 C3 119.3(2)
C7 C2 C1 117.3(2)
C3 C2 C1 123.4(2)
C2 C3 C4 118.1(2)
C2 C3 P2 119.49(18)
C4 C3 P2 122.44(19)
C5 C4 C3 121.3(3)
C5 C4 H4 119.4
C3 C4 H4 119.4
C6 C5 C4 119.9(3)
C6 C5 H5 120.0
C4 C5 H5 120.0
C5 C6 C7 120.1(3)
C5 C6 H6 119.9
C7 C6 H6 119.9
C6 C7 C2 121.1(2)
C6 C7 H7 119.5
C2 C7 H7 119.5
C9 C8 C10 109.6(2)
C9 C8 C11 108.4(2)
C10 C8 C11 107.0(2)
C9 C8 P1 105.93(18)
C10 C8 P1 111.43(19)
C11 C8 P1 114.40(19)
C8 C9 H9A 109.5
C8 C9 H9B 109.5
H9A C9 H9B 109.5
C8 C9 H9C 109.5
H9A C9 H9C 109.5
H9B C9 H9C 109.5
C8 C10 H10A 109.5
C8 C10 H10B 109.5
H10A C10 H10B 109.5
C8 C10 H10C 109.5
H10A C10 H10C 109.5
H10B C10 H10C 109.5
C8 C11 H11A 109.5
C8 C11 H11B 109.5
H11A C11 H11B 109.5
C8 C11 H11C 109.5
H11A C11 H11C 109.5
H11B C11 H11C 109.5
C13 C12 C14 108.6(3)
C13 C12 C15 109.6(3)
C14 C12 C15 106.4(3)
C13 C12 P1 111.7(2)
C14 C12 P1 114.5(2)
C15 C12 P1 105.8(2)
C12 C13 H13A 109.5
C12 C13 H13B 109.5
H13A C13 H13B 109.5
C12 C13 H13C 109.5
H13A C13 H13C 109.5
H13B C13 H13C 109.5
C12 C14 H14A 109.5
C12 C14 H14B 109.5
H14A C14 H14B 109.5
C12 C14 H14C 109.5
H14A C14 H14C 109.5
H14B C14 H14C 109.5
C12 C15 H15A 109.5
C12 C15 H15B 109.5
H15A C15 H15B 109.5
C12 C15 H15C 109.5
H15A C15 H15C 109.5
H15B C15 H15C 109.5
O1 C16 C22 105.9(2)
O1 C16 C17 109.0(2)
C22 C16 C17 112.5(2)
O1 C16 P2 107.67(16)
C22 C16 P2 113.44(18)
C17 C16 P2 108.12(18)
C18 C17 C16 110.9(2)
C18 C17 H17A 109.5
C16 C17 H17A 109.5
C18 C17 H17B 109.5
C16 C17 H17B 109.5
H17A C17 H17B 108.0
O3 C18 O2 110.7(2)
O3 C18 C23 108.0(2)
O2 C18 C23 106.3(2)
O3 C18 C17 107.7(2)
O2 C18 C17 111.5(2)
C23 C18 C17 112.7(2)
O2 C19 C24 107.6(2)
O2 C19 C20 107.0(2)
C24 C19 C20 112.5(2)
O2 C19 P2 109.60(16)
C24 C19 P2 111.5(2)
C20 C19 P2 108.52(19)
C21 C20 C19 111.0(2)
C21 C20 H20A 109.4
C19 C20 H20A 109.4
C21 C20 H20B 109.4
C19 C20 H20B 109.4
H20A C20 H20B 108.0
O1 C21 O3 110.0(2)
O1 C21 C25 106.4(3)
O3 C21 C25 107.6(2)
O1 C21 C20 111.0(2)
O3 C21 C20 108.1(2)
C25 C21 C20 113.7(3)
C16 C22 H22A 109.5
C16 C22 H22B 109.5
H22A C22 H22B 109.5
C16 C22 H22C 109.5
H22A C22 H22C 109.5
H22B C22 H22C 109.5
C18 C23 H23A 109.5
C18 C23 H23B 109.5
H23A C23 H23B 109.5
C18 C23 H23C 109.5
H23A C23 H23C 109.5
H23B C23 H23C 109.5
C19 C24 H24A 109.5
C19 C24 H24B 109.5
H24A C24 H24B 109.5
C19 C24 H24C 109.5
H24A C24 H24C 109.5
H24B C24 H24C 109.5
C21 C25 H25A 109.5
C21 C25 H25B 109.5
H25A C25 H25B 109.5
C21 C25 H25C 109.5
H25A C25 H25C 109.5
H25B C25 H25C 109.5

loop_
_geom_bond_atom_site_label_1
_geom_bond_atom_site_label_2
_geom_bond_distance
Pd1 P1 2.2775(7)
Pd1 P2 2.3004(7)
Pd1 Cl2 2.3282(7)
Pd1 Cl1 2.3837(7)
P1 C1 1.837(2)
P1 C8 1.881(3)
P1 C12 1.901(3)
P2 C3 1.839(3)
P2 C16 1.894(3)
P2 C19 1.903(3)
O1 C16 1.434(3)
O1 C21 1.435(3)
O2 C18 1.438(3)
O2 C19 1.445(3)
O3 C18 1.419(3)
O3 C21 1.441(3)
C1 C2 1.509(3)
C1 H1A 0.9900
C1 H1B 0.9900
C2 C7 1.400(3)
C2 C3 1.405(3)
C3 C4 1.406(3)
C4 C5 1.385(4)
C4 H4 0.9500
C5 C6 1.369(4)
C5 H5 0.9500
C6 C7 1.377(4)
C6 H6 0.9500
C7 H7 0.9500
C8 C9 1.526(4)
C8 C10 1.536(4)
C8 C11 1.537(4)
C9 H9A 0.9800
C9 H9B 0.9800
C9 H9C 0.9800
C10 H10A 0.9800
C10 H10B 0.9800
C10 H10C 0.9800
C11 H11A 0.9800
C11 H11B 0.9800
C11 H11C 0.9800
C12 C13 1.506(4)
C12 C14 1.520(4)
C12 C15 1.534(5)
C13 H13A 0.9800
C13 H13B 0.9800
C13 H13C 0.9800
C14 H14A 0.9800
C14 H14B 0.9800
C14 H14C 0.9800
C15 H15A 0.9800
C15 H15B 0.9800
C15 H15C 0.9800
C16 C22 1.502(4)
C16 C17 1.532(3)
C17 C18 1.521(4)
C17 H17A 0.9900
C17 H17B 0.9900
C18 C23 1.506(4)
C19 C24 1.511(4)
C19 C20 1.530(4)
C20 C21 1.518(4)
C20 H20A 0.9900
C20 H20B 0.9900
C21 C25 1.495(4)
C22 H22A 0.9800
C22 H22B 0.9800
C22 H22C 0.9800
C23 H23A 0.9800
C23 H23B 0.9800
C23 H23C 0.9800
C24 H24A 0.9800
C24 H24B 0.9800
C24 H24C 0.9800
C25 H25A 0.9800
C25 H25B 0.9800
C25 H25C 0.9800

loop_
_geom_torsion_atom_site_label_1
_geom_torsion_atom_site_label_2
_geom_torsion_atom_site_label_3
_geom_torsion_atom_site_label_4
_geom_torsion
P2 Pd1 P1 C1 18.26(9)
Cl2 Pd1 P1 C1 178.39(9)
Cl1 Pd1 P1 C1 -105.32(10)
P2 Pd1 P1 C8 -102.98(10)
Cl2 Pd1 P1 C8 57.16(10)
Cl1 Pd1 P1 C8 133.45(11)
P2 Pd1 P1 C12 126.30(9)
Cl2 Pd1 P1 C12 -73.56(9)
Cl1 Pd1 P1 C12 2.73(12)
P1 Pd1 P2 C3 27.42(9)
Cl2 Pd1 P2 C3 -70.18(12)
Cl1 Pd1 P2 C3 -172.33(9)
P1 Pd1 P2 C16 -101.81(10)
Cl2 Pd1 P2 C16 160.59(11)
Cl1 Pd1 P2 C16 58.44(10)
P1 Pd1 P2 C19 147.98(11)
Cl2 Pd1 P2 C19 50.39(13)
Cl1 Pd1 P2 C19 -51.76(11)
C8 P1 C1 C2 62.6(2)
C12 P1 C1 C2 -178.83(19)
Pd1 P1 C1 C2 -66.1(2)
P1 C1 C2 C7 -120.1(2)
P1 C1 C2 C3 58.3(3)
C7 C2 C3 C4 4.7(4)
C1 C2 C3 C4 -173.6(2)
C7 C2 C3 P2 -175.71(19)
C1 C2 C3 P2 6.0(3)
C16 P2 C3 C2 88.1(2)
C19 P2 C3 C2 -173.8(2)
Pd1 P2 C3 C2 -49.4(2)
C16 P2 C3 C4 -92.3(2)
C19 P2 C3 C4 5.7(2)
Pd1 P2 C3 C4 130.1(2)
C2 C3 C4 C5 -1.3(4)
P2 C3 C4 C5 179.2(2)
C3 C4 C5 C6 -2.5(4)
C4 C5 C6 C7 2.7(4)
C5 C6 C7 C2 0.9(4)
C3 C2 C7 C6 -4.6(4)
C1 C2 C7 C6 173.8(2)
C1 P1 C8 C9 -83.1(2)
C12 P1 C8 C9 167.63(18)
Pd1 P1 C8 C9 39.8(2)
C1 P1 C8 C10 36.1(2)
C12 P1 C8 C10 -73.2(2)
Pd1 P1 C8 C10 158.97(17)
C1 P1 C8 C11 157.6(2)
C12 P1 C8 C11 48.3(2)
Pd1 P1 C8 C11 -79.5(2)
C1 P1 C12 C13 -44.8(3)
C8 P1 C12 C13 67.8(3)
Pd1 P1 C12 C13 -158.8(3)
C1 P1 C12 C14 -168.8(2)
C8 P1 C12 C14 -56.1(3)
Pd1 P1 C12 C14 77.2(2)
C1 P1 C12 C15 74.4(2)
C8 P1 C12 C15 -173.0(2)
Pd1 P1 C12 C15 -39.6(2)
C21 O1 C16 C22 169.6(2)
C21 O1 C16 C17 48.3(3)
C21 O1 C16 P2 -68.8(2)
C3 P2 C16 O1 165.79(16)
C19 P2 C16 O1 58.40(18)
Pd1 P2 C16 O1 -61.52(18)
C3 P2 C16 C22 -77.4(2)
C19 P2 C16 C22 175.19(19)
Pd1 P2 C16 C22 55.3(2)
C3 P2 C16 C17 48.15(19)
C19 P2 C16 C17 -59.24(18)
Pd1 P2 C16 C17 -179.15(13)
O1 C16 C17 C18 -49.4(3)
C22 C16 C17 C18 -166.5(2)
P2 C16 C17 C18 67.4(2)
C21 O3 C18 O2 58.7(3)
C21 O3 C18 C23 174.7(2)
C21 O3 C18 C17 -63.4(3)
C19 O2 C18 O3 -55.7(3)
C19 O2 C18 C23 -172.7(2)
C19 O2 C18 C17 64.2(3)
C16 C17 C18 O3 57.9(3)
C16 C17 C18 O2 -63.8(3)
C16 C17 C18 C23 176.8(2)
C18 O2 C19 C24 173.0(2)
C18 O2 C19 C20 51.9(3)
C18 O2 C19 P2 -65.6(3)
C3 P2 C19 O2 -49.8(2)
C16 P2 C19 O2 57.3(2)
Pd1 P2 C19 O2 -174.90(15)
C3 P2 C19 C24 69.2(2)
C16 P2 C19 C24 176.3(2)
Pd1 P2 C19 C24 -55.8(2)
C3 P2 C19 C20 -166.39(18)
C16 P2 C19 C20 -59.32(19)
Pd1 P2 C19 C20 68.5(2)
O2 C19 C20 C21 -52.6(3)
C24 C19 C20 C21 -170.6(2)
P2 C19 C20 C21 65.6(2)
C16 O1 C21 O3 -53.3(3)
C16 O1 C21 C25 -169.5(2)
C16 O1 C21 C20 66.3(3)
C18 O3 C21 O1 60.2(3)
C18 O3 C21 C25 175.7(3)
C18 O3 C21 C20 -61.1(3)
C19 C20 C21 O1 -62.2(3)
C19 C20 C21 O3 58.5(3)
C19 C20 C21 C25 177.8(2)
